data_4516079
loop_
_publ_author_name
'Yunusova, Sevilya N.'
'Bolotin, Dmitrii S.'
'Suslonov, Vitalii V.'
'Vovk, Mikhail A.'
'Tolstoy, Peter M.'
'Kukushkin, Vadim Yu'

_publ_section_title
;
 3-Dialkylamino-1,2,4-triazoles via Zn<sup>II</sup>-Catalyzed Acyl
 Hydrazide-Dialkylcyanamide Coupling.
;
_journal_issue 7
_journal_name_full 'ACS omega'
_journal_page_first 7224
_journal_page_last 7234
_journal_paper_doi 10.1021/acsomega.8b01047
_journal_volume 3
_journal_year 2018
_chemical_formula_moiety 'C10 H11 Cl N4, H2 O'
_chemical_formula_sum 'C10 H13 Cl N4 O'
_chemical_formula_weight 240.69
_space_group_crystal_system monoclinic
_space_group_IT_number 15
_space_group_name_Hall '-I 2yc'
_space_group_name_H-M_alt 'I 1 2/c 1'
_atom_sites_solution_hydrogens mixed
_atom_sites_solution_primary iterative
_audit_creation_date 2017-12-13
_audit_creation_method
;
Olex2 1.2
(compiled 2017.08.10 svn.r3458 for OlexSys, GUI svn.r5381)
;
_cell_angle_alpha 90
_cell_angle_beta 105.340(14)
_cell_angle_gamma 90
_cell_formula_units_Z 8
_cell_length_a 13.8204(17)
_cell_length_b 7.1084(7)
_cell_length_c 24.264(4)
_cell_measurement_reflns_used 3644
_cell_measurement_temperature 100.00(10)
_cell_measurement_theta_max 30.9080
_cell_measurement_theta_min 3.8700
_cell_volume 2298.8(5)
_computing_cell_refinement 'CrysAlisPro 1.171.38.46 (Rigaku OD, 2015)'
_computing_data_collection 'CrysAlisPro 1.171.38.46 (Rigaku OD, 2015)'
_computing_data_reduction 'CrysAlisPro 1.171.38.46 (Rigaku OD, 2015)'
_computing_molecular_graphics 'Olex2 (Dolomanov et al., 2009)'
_computing_publication_material 'Olex2 (Dolomanov et al., 2009)'
_computing_structure_refinement 'ShelXL (Sheldrick, 2015)'
_computing_structure_solution
;
Superflip (Palatinus & Chapuis, 2007;Palatinus & van der Lee, 2008;
Palatinus et al., 2012)
;
_diffrn_ambient_environment N~2~
_diffrn_ambient_temperature 100.00(10)
_diffrn_detector 'CCD plate'
_diffrn_detector_area_resol_mean 10.3829
_diffrn_detector_type Atlas
_diffrn_measured_fraction_theta_full 0.998
_diffrn_measured_fraction_theta_max 0.998
_diffrn_measurement_details
;
List of Runs (angles in degrees, time in seconds):

  # Type    Start    End  Width  t~exp~   \w     \q     \k     \f   Frames
--------------------------------------------------------------------------
  1  \w    -28.00   5.00   1.00  125.00    --  -14.34 -77.00  60.00   33
  2  \w     -7.00  89.00   1.00  125.00    --   16.06  38.00 150.00   96
  3  \w    -10.00  70.00   1.00  125.00    --   16.06  57.00-120.00   80
  4  \w     -2.00  25.00   1.00  125.00    --  -14.34 -99.00-180.00   27
  5  \w    -53.00 -26.00   1.00  125.00    --  -14.34 -77.00 -60.00   27
  6  \w     51.00  79.00   1.00  125.00    --   16.06   0.00 -30.00   28
  7  \w    -22.00   5.00   1.00  125.00    --   16.06   0.00 -30.00   27
  8  \w     39.00  85.00   1.00  125.00    --   16.06-178.00-150.00   46
  9  \w     62.00 102.00   1.00  125.00    --   16.06-178.00 -60.00   40
 10  \w     35.00  68.00   1.00  125.00    --   16.06-178.00 -30.00   33
 11  \w     63.00  92.00   1.00  125.00    --   16.06-178.00  60.00   29
;
_diffrn_measurement_device 'four-circle diffractometer'
_diffrn_measurement_device_type 'SuperNova, Dual, Cu at zero, Atlas'
_diffrn_measurement_method '\w scans'
_diffrn_orient_matrix_type 'CrysAlisPro convention (1999,Acta A55,543-557)'
_diffrn_orient_matrix_UB_11 0.0154391000
_diffrn_orient_matrix_UB_12 0.0286012000
_diffrn_orient_matrix_UB_13 0.0290032000
_diffrn_orient_matrix_UB_21 0.0506042000
_diffrn_orient_matrix_UB_22 0.0018299000
_diffrn_orient_matrix_UB_23 -0.0014421000
_diffrn_orient_matrix_UB_31 -0.0056585000
_diffrn_orient_matrix_UB_32 0.0955446000
_diffrn_orient_matrix_UB_33 -0.0086908000
_diffrn_radiation_monochromator mirror
_diffrn_radiation_probe x-ray
_diffrn_radiation_type MoK\a
_diffrn_radiation_wavelength 0.71073
_diffrn_reflns_av_R_equivalents 0.0612
_diffrn_reflns_av_unetI/netI 0.0436
_diffrn_reflns_Laue_measured_fraction_full 0.998
_diffrn_reflns_Laue_measured_fraction_max 0.998
_diffrn_reflns_limit_h_max 17
_diffrn_reflns_limit_h_min -17
_diffrn_reflns_limit_k_max 8
_diffrn_reflns_limit_k_min -9
_diffrn_reflns_limit_l_max 31
_diffrn_reflns_limit_l_min -31
_diffrn_reflns_number 12182
_diffrn_reflns_point_group_measured_fraction_full 0.998
_diffrn_reflns_point_group_measured_fraction_max 0.998
_diffrn_reflns_theta_full 25.242
_diffrn_reflns_theta_max 27.498
_diffrn_reflns_theta_min 3.248
_diffrn_source 'micro-focus sealed X-ray tube'
_diffrn_source_type 'SuperNova (Mo) X-ray Source'
_exptl_absorpt_coefficient_mu 0.317
_exptl_absorpt_correction_T_max 1.00000
_exptl_absorpt_correction_T_min 0.66998
_exptl_absorpt_correction_type multi-scan
_exptl_absorpt_process_details
;
CrysAlisPro 1.171.38.46 (Rigaku Oxford Diffraction, 2015)
Empirical absorption correction using spherical harmonics,
 implemented in SCALE3 ABSPACK scaling algorithm.
;
_exptl_crystal_colour 'clear colourless'
_exptl_crystal_colour_lustre clear
_exptl_crystal_colour_primary colourless
_exptl_crystal_density_diffrn 1.391
_exptl_crystal_description plate
_exptl_crystal_F_000 1008
_exptl_crystal_size_max 0.5
_exptl_crystal_size_mid 0.5
_exptl_crystal_size_min 0.07
_refine_diff_density_max 0.604
_refine_diff_density_min -0.247
_refine_diff_density_rms 0.073
_refine_ls_extinction_method none
_refine_ls_goodness_of_fit_ref 1.060
_refine_ls_hydrogen_treatment constr
_refine_ls_matrix_type full
_refine_ls_number_parameters 150
_refine_ls_number_reflns 2630
_refine_ls_number_restraints 0
_refine_ls_restrained_S_all 1.060
_refine_ls_R_factor_all 0.0578
_refine_ls_R_factor_gt 0.0472
_refine_ls_shift/su_max 0.001
_refine_ls_shift/su_mean 0.000
_refine_ls_structure_factor_coef Fsqd
_refine_ls_weighting_details 'w=1/[\s^2^(Fo^2^)+(0.0658P)^2^+1.7714P] where P=(Fo^2^+2Fc^2^)/3'
_refine_ls_weighting_scheme calc
_refine_ls_wR_factor_gt 0.1210
_refine_ls_wR_factor_ref 0.1304
_reflns_Friedel_coverage 0.000
_reflns_number_gt 2185
_reflns_number_total 2630
_reflns_threshold_expression 'I > 2\s(I)'
_cod_data_source_file ao8b01047_si_002.cif
_cod_data_source_block 5
_cod_database_code 4516079
_shelx_shelxl_version_number 2014/7
_chemical_oxdiff_formula 'Zn C6 Cl2'
_shelx_space_group_comment
;
The symmetry employed for this shelxl refinement is uniquely defined
by the following loop, which should always be used as a source of
symmetry information in preference to the above space-group names.
They are only intended as comments.
;
_reflns_odcompleteness_completeness 99.78
_reflns_odcompleteness_iscentric 1
_reflns_odcompleteness_theta 28.64
_olex2_refinement_description
;
1. Fixed Uiso
 At 1.2 times of:
  All C(H) groups, All N(H) groups
 At 1.5 times of:
  All C(H,H,H) groups, All O(H,H) groups
2.a Free rotating group:
 O1S(H1SA,H1SB)
2.b Aromatic/amide H refined with riding coordinates:
 N1(H1), C7(H7), C6(H6), C9(H9), C10(H10)
2.c Idealised Me refined as rotating group:
 C4(H4A,H4B,H4C), C5(H5A,H5B,H5C)
;
_olex2_submission_special_instructions 'No special instructions were received'
_oxdiff_exptl_absorpt_empirical_details
;
Empirical correction (ABSPACK) includes:
- Absorption correction using spherical harmonics
- Frame scaling
;
_oxdiff_exptl_absorpt_empirical_full_max 1.508
_oxdiff_exptl_absorpt_empirical_full_min 0.400

loop_
_space_group_symop_operation_xyz
'x, y, z'
'-x, y, -z+1/2'
'x+1/2, y+1/2, z+1/2'
'-x+1/2, y+1/2, -z+1'
'-x, -y, -z'
'x, -y, z-1/2'
'-x+1/2, -y+1/2, -z+1/2'
'x+1/2, -y+1/2, z'

loop_
_atom_site_label
_atom_site_type_symbol
_atom_site_fract_x
_atom_site_fract_y
_atom_site_fract_z
_atom_site_U_iso_or_equiv
_atom_site_adp_type
_atom_site_occupancy
_atom_site_site_symmetry_order
_atom_site_calc_flag
_atom_site_refinement_flags_posn
Cl1 Cl 0.57937(4) 0.32014(7) 0.70014(2) 0.02712(17) Uani 1 1 d .
N3 N 0.68199(11) 0.3395(2) 0.44019(6) 0.0173(3) Uani 1 1 d .
N4 N 0.72354(11) 0.3554(2) 0.35055(7) 0.0200(3) Uani 1 1 d .
N2 N 0.83987(11) 0.3597(2) 0.49821(6) 0.0181(3) Uani 1 1 d .
N1 N 0.84177(11) 0.3598(2) 0.44187(6) 0.0180(3) Uani 1 1 d .
H1 H 0.8951 0.3656 0.4300 0.022 Uiso 1 1 calc R
C8 C 0.62731(14) 0.3326(2) 0.64036(8) 0.0198(4) Uani 1 1 d .
C3 C 0.74780(13) 0.3493(2) 0.40833(8) 0.0169(4) Uani 1 1 d .
C1 C 0.74278(13) 0.3466(2) 0.49481(8) 0.0171(4) Uani 1 1 d .
C7 C 0.56189(14) 0.3551(2) 0.58678(8) 0.0204(4) Uani 1 1 d .
H7 H 0.4933 0.3674 0.5825 0.025 Uiso 1 1 calc R
C2 C 0.70402(13) 0.3430(2) 0.54560(8) 0.0163(4) Uani 1 1 d .
C6 C 0.60072(13) 0.3591(2) 0.53956(8) 0.0187(4) Uani 1 1 d .
H6 H 0.5574 0.3728 0.5033 0.022 Uiso 1 1 calc R
C9 C 0.73035(14) 0.3182(3) 0.64797(8) 0.0215(4) Uani 1 1 d .
H9 H 0.7734 0.3049 0.6844 0.026 Uiso 1 1 calc R
C10 C 0.76783(13) 0.3240(2) 0.60035(8) 0.0197(4) Uani 1 1 d .
H10 H 0.8367 0.3150 0.6050 0.024 Uiso 1 1 calc R
C4 C 0.80305(14) 0.3457(3) 0.32151(8) 0.0212(4) Uani 1 1 d .
H4A H 0.8603 0.4152 0.3429 0.032 Uiso 1 1 calc GR
H4B H 0.7797 0.3988 0.2840 0.032 Uiso 1 1 calc GR
H4C H 0.8216 0.2167 0.3185 0.032 Uiso 1 1 calc GR
C5 C 0.62370(13) 0.2953(3) 0.31891(8) 0.0237(4) Uani 1 1 d .
H5A H 0.6211 0.1604 0.3175 0.036 Uiso 1 1 calc GR
H5B H 0.6089 0.3444 0.2807 0.036 Uiso 1 1 calc GR
H5C H 0.5753 0.3415 0.3376 0.036 Uiso 1 1 calc GR
O1S O 1.02246(9) 0.42029(18) 0.41954(5) 0.0202(3) Uani 1 1 d .
H1SA H 1.0505 0.5007 0.4446 0.030 Uiso 1 1 d G
H1SB H 1.0626 0.3298 0.4196 0.030 Uiso 1 1 d G

loop_
_atom_site_aniso_label
_atom_site_aniso_U_11
_atom_site_aniso_U_22
_atom_site_aniso_U_33
_atom_site_aniso_U_23
_atom_site_aniso_U_13
_atom_site_aniso_U_12
Cl1 0.0266(3) 0.0349(3) 0.0236(3) 0.00084(18) 0.0132(2) 0.00335(18)
N3 0.0116(7) 0.0204(8) 0.0199(8) 0.0000(6) 0.0043(6) -0.0001(5)
N4 0.0132(7) 0.0265(8) 0.0208(8) -0.0009(6) 0.0052(6) -0.0026(6)
N2 0.0123(7) 0.0235(8) 0.0192(8) -0.0009(6) 0.0052(6) -0.0003(6)
N1 0.0112(7) 0.0243(8) 0.0192(8) -0.0022(6) 0.0055(6) -0.0010(5)
C8 0.0201(9) 0.0210(9) 0.0210(9) -0.0016(7) 0.0101(7) -0.0001(7)
C3 0.0133(8) 0.0165(8) 0.0212(9) -0.0009(7) 0.0049(7) -0.0014(6)
C1 0.0130(8) 0.0162(8) 0.0219(9) -0.0003(7) 0.0043(7) -0.0001(6)
C7 0.0133(8) 0.0231(9) 0.0261(10) -0.0018(7) 0.0074(7) 0.0000(6)
C2 0.0137(8) 0.0153(8) 0.0204(9) -0.0003(7) 0.0052(7) -0.0008(6)
C6 0.0117(8) 0.0237(9) 0.0197(9) 0.0000(7) 0.0026(7) 0.0004(6)
C9 0.0180(9) 0.0243(9) 0.0211(9) 0.0007(7) 0.0030(7) 0.0006(7)
C10 0.0118(8) 0.0228(9) 0.0237(9) -0.0011(7) 0.0032(7) -0.0007(6)
C4 0.0179(9) 0.0253(9) 0.0222(9) -0.0014(7) 0.0082(7) -0.0018(7)
C5 0.0154(9) 0.0322(10) 0.0216(9) 0.0013(8) 0.0015(7) -0.0009(7)
O1S 0.0107(6) 0.0250(7) 0.0247(7) -0.0019(5) 0.0045(5) 0.0016(5)

loop_
_atom_type_symbol
_atom_type_description
_atom_type_scat_dispersion_real
_atom_type_scat_dispersion_imag
_atom_type_scat_source
C C 0.0033 0.0016 'International Tables Vol C Tables 4.2.6.8 and 6.1.1.4'
H H 0.0000 0.0000 'International Tables Vol C Tables 4.2.6.8 and 6.1.1.4'
Cl Cl 0.1484 0.1585 'International Tables Vol C Tables 4.2.6.8 and 6.1.1.4'
N N 0.0061 0.0033 'International Tables Vol C Tables 4.2.6.8 and 6.1.1.4'
O O 0.0106 0.0060 'International Tables Vol C Tables 4.2.6.8 and 6.1.1.4'

loop_
_geom_angle_atom_site_label_1
_geom_angle_atom_site_label_2
_geom_angle_atom_site_label_3
_geom_angle
C3 N3 C1 102.69(15)
C3 N4 C4 119.23(15)
C3 N4 C5 118.56(15)
C5 N4 C4 117.57(15)
C1 N2 N1 102.91(14)
C3 N1 N2 109.49(14)
C7 C8 Cl1 119.26(14)
C7 C8 C9 121.71(17)
C9 C8 Cl1 119.04(15)
N3 C3 N4 125.34(16)
N1 C3 N3 110.41(16)
N1 C3 N4 124.20(16)
N3 C1 C2 123.02(16)
N2 C1 N3 114.50(16)
N2 C1 C2 122.47(16)
C8 C7 C6 118.62(17)
C6 C2 C1 119.93(16)
C10 C2 C1 121.51(16)
C10 C2 C6 118.56(17)
C7 C6 C2 121.20(17)
C10 C9 C8 118.84(18)
C9 C10 C2 121.06(17)

loop_
_geom_bond_atom_site_label_1
_geom_bond_atom_site_label_2
_geom_bond_distance
Cl1 C8 1.7492(19)
N3 C3 1.342(2)
N3 C1 1.369(2)
N4 C3 1.353(2)
N4 C4 1.455(2)
N4 C5 1.454(2)
N2 N1 1.374(2)
N2 C1 1.326(2)
N1 C3 1.340(2)
C8 C7 1.382(3)
C8 C9 1.390(3)
C1 C2 1.468(3)
C7 C6 1.388(3)
C2 C6 1.401(2)
C2 C10 1.393(3)
C9 C10 1.386(3)
